data_1545631
loop_
_publ_author_name
'Phonsri, Wasinee'
'Harding, Phimphaka'
'Liu, Lujia'
'Telfer, Shane G.'
'Murray, Keith S.'
'Moubaraki, Boujemaa'
'Ross, Tamsyn M.'
'Jameson, Guy N. L.'
'Harding, David J.'

_publ_section_title
;
 Solvent modified spin crossover in an iron(iii) complex: phase changes
 and an exceptionally wide hysteresis
;
_journal_issue 5
_journal_name_full 'Chem. Sci.'
_journal_page_first 3949
_journal_paper_doi 10.1039/C6SC05317C
_journal_volume 8
_journal_year 2017
_chemical_formula_moiety 'C32 H20 Fe I2 N4 O2, C F3 O3 S, C3 H8 O'
_chemical_formula_sum 'C36 H28 F3 Fe I2 N4 O6 S'
_chemical_formula_weight 1011.33
_chemical_name_systematic
;
 ?
;
_space_group_crystal_system triclinic
_space_group_IT_number 2
_space_group_name_Hall '-P 1'
_space_group_name_H-M_alt 'P -1'
_symmetry_space_group_name_Hall '-P 1'
_symmetry_space_group_name_H-M 'P -1'
_atom_sites_solution_hydrogens geom
_audit_creation_method SHELXL-2013
_audit_update_record
;
2016-11-30 deposited with the CCDC.
2017-03-22 downloaded from the CCDC.
;
_cell_angle_alpha 83.137(6)
_cell_angle_beta 68.061(5)
_cell_angle_gamma 70.096(5)
_cell_formula_units_Z 2
_cell_length_a 12.2308(2)
_cell_length_b 12.6838(2)
_cell_length_c 13.0436(9)
_cell_measurement_reflns_used 13423
_cell_measurement_temperature 163(2)
_cell_measurement_theta_max 71.45
_cell_measurement_theta_min 6.555
_cell_volume 1764.77(15)
_computing_cell_refinement 'FSProcess in Process-Auto (Rigaku, 1998)'
_computing_data_collection 'CrystalClear (Rigaku, 2005)'
_computing_data_reduction 'FSProcess in Process-Auto (Rigaku, 1998)'
_computing_molecular_graphics 'OLEX (Dolomanov, 2003) and SXGRAPH in WinGX v2013.1'
_computing_publication_material 'SHELXL-97 (Sheldrick, 1997)'
_computing_structure_refinement 'SHELXL-97 (Sheldrick, 1997)'
_computing_structure_solution 'SHELXS-97 (Sheldrick, 2008)'
_diffrn_ambient_temperature 163(2)
_diffrn_detector_area_resol_mean 10
_diffrn_measured_fraction_theta_full 0.979
_diffrn_measured_fraction_theta_max 0.952
_diffrn_measurement_device_type 'Rigaku Spider'
_diffrn_measurement_method \w-scans
_diffrn_radiation_type CuK\a
_diffrn_radiation_wavelength 1.54178
_diffrn_reflns_av_R_equivalents 0.0693
_diffrn_reflns_av_unetI/netI 0.0749
_diffrn_reflns_Laue_measured_fraction_full 0.979
_diffrn_reflns_Laue_measured_fraction_max 0.952
_diffrn_reflns_limit_h_max 12
_diffrn_reflns_limit_h_min -15
_diffrn_reflns_limit_k_max 15
_diffrn_reflns_limit_k_min -15
_diffrn_reflns_limit_l_max 16
_diffrn_reflns_limit_l_min -16
_diffrn_reflns_number 24041
_diffrn_reflns_point_group_measured_fraction_full 0.979
_diffrn_reflns_point_group_measured_fraction_max 0.952
_diffrn_reflns_theta_full 67.679
_diffrn_reflns_theta_max 72.075
_diffrn_reflns_theta_min 6.555
_diffrn_source 'Rigaku MM007 rotating anode'
_exptl_absorpt_coefficient_mu 18.318
_exptl_absorpt_correction_T_max 1.000000
_exptl_absorpt_correction_T_min 0.302693
_exptl_absorpt_correction_type multi-scan
_exptl_absorpt_process_details '(ABSCOR; Higashi, 1995)'
_exptl_crystal_colour black
_exptl_crystal_density_diffrn 1.903
_exptl_crystal_density_method 'not measured'
_exptl_crystal_description rod
_exptl_crystal_F_000 990
_exptl_crystal_size_max 0.670
_exptl_crystal_size_mid 0.140
_exptl_crystal_size_min 0.080
_refine_diff_density_max 3.003
_refine_diff_density_min -3.428
_refine_diff_density_rms 0.238
_refine_ls_extinction_method none
_refine_ls_goodness_of_fit_ref 1.210
_refine_ls_hydrogen_treatment constr
_refine_ls_matrix_type full
_refine_ls_number_parameters 478
_refine_ls_number_reflns 6611
_refine_ls_number_restraints 54
_refine_ls_restrained_S_all 1.213
_refine_ls_R_factor_all 0.0974
_refine_ls_R_factor_gt 0.0800
_refine_ls_shift/su_max 0.001
_refine_ls_shift/su_mean 0.000
_refine_ls_structure_factor_coef Fsqd
_refine_ls_weighting_details
;
 w=1/[\s^2^(Fo^2^)+(0.1309P)^2^+9.7149P]
 where P=(Fo^2^+2Fc^2^)/3
;
_refine_ls_weighting_scheme calc
_refine_ls_wR_factor_gt 0.2156
_refine_ls_wR_factor_ref 0.2652
_reflns_Friedel_coverage 0.000
_reflns_number_gt 5074
_reflns_number_total 6611
_reflns_threshold_expression 'I > 2\s(I)'
_cod_data_source_file c6sc05317c2.cif
_cod_data_source_block wp112-lt
_cod_depositor_comments 'Adding full bibliography for 1545631--1545641.cif.'
_cod_database_code 1545631
_shelx_space_group_comment
;
The symmetry employed for this shelxl refinement is uniquely defined
by the following loop, which should always be used as a source of
symmetry information in preference to the above space-group names.
They are only intended as comments.
;
_shelx_estimated_absorpt_t_min 0.029
_shelx_estimated_absorpt_t_max 0.322
_shelxl_version_number 2013-2

loop_
_space_group_symop_operation_xyz
'x, y, z'
'-x, -y, -z'

loop_
_atom_site_label
_atom_site_type_symbol
_atom_site_fract_x
_atom_site_fract_y
_atom_site_fract_z
_atom_site_U_iso_or_equiv
_atom_site_adp_type
_atom_site_occupancy
_atom_site_site_symmetry_order
_atom_site_calc_flag
_atom_site_refinement_flags_posn
_atom_site_refinement_flags_adp
I1 I 0.49621(7) 1.32391(6) 0.63104(6) 0.0491(3) Uani 1 1 d . .
I2 I 0.83418(8) 1.02076(6) 1.49034(6) 0.0486(3) Uani 1 1 d . .
Fe1 Fe 0.80970(15) 0.86949(11) 0.95676(12) 0.0290(4) Uani 1 1 d . .
S100 S 0.8654(3) 0.4344(2) 0.8111(2) 0.0395(6) Uani 1 1 d . .
F100 F 1.0987(7) 0.3442(7) 0.6935(6) 0.0636(19) Uani 1 1 d . .
O100 O 0.8931(8) 0.5292(6) 0.8319(6) 0.0478(19) Uani 1 1 d . .
F101 F 0.9936(8) 0.4534(6) 0.6023(6) 0.068(2) Uani 1 1 d . .
F102 F 0.9787(8) 0.2906(6) 0.6448(6) 0.068(2) Uani 1 1 d . .
O2 O 0.7019(7) 0.9364(5) 1.0963(5) 0.0340(15) Uani 1 1 d . .
O102 O 0.8786(8) 0.3430(6) 0.8862(6) 0.0467(19) Uani 1 1 d . .
O1 O 0.8205(7) 1.0068(5) 0.8873(6) 0.0351(15) Uani 1 1 d . .
O101 O 0.7529(8) 0.4631(7) 0.7848(7) 0.0482(19) Uani 1 1 d . .
N4 N 0.9274(8) 0.7931(6) 0.8170(6) 0.0323(18) Uani 1 1 d . .
N1 N 0.6628(8) 0.8760(7) 0.9278(6) 0.0322(18) Uani 1 1 d . .
N2 N 0.7975(8) 0.7232(6) 1.0196(6) 0.0327(18) Uani 1 1 d . .
N3 N 0.9609(8) 0.8567(6) 0.9822(6) 0.0308(17) Uani 1 1 d . .
C49 C 1.0526(9) 0.7746(8) 0.8032(8) 0.0301(19) Uani 1 1 d . .
C36 C 0.8608(10) 0.9336(8) 1.1669(8) 0.033(2) Uani 1 1 d . .
C23 C 0.4862(11) 0.6673(9) 1.0133(9) 0.041(2) Uani 1 1 d . .
H23 H 0.4135 0.6565 1.0123 0.049 Uiso 1 1 calc R U
C45 C 1.1529(9) 0.7254(8) 0.7058(8) 0.031(2) Uani 1 1 d . .
C41 C 1.0709(11) 0.8093(7) 0.8918(8) 0.034(2) Uani 1 1 d . .
C43 C 1.2920(10) 0.7455(8) 0.7858(8) 0.036(2) Uani 1 1 d . .
H43 H 1.3748 0.7353 0.7798 0.043 Uiso 1 1 calc R U
C16 C 0.6420(11) 1.0522(8) 0.8305(8) 0.036(2) Uani 1 1 d . .
C14 C 0.5983(9) 1.2202(8) 0.7210(9) 0.035(2) Uani 1 1 d . .
C34 C 0.7927(10) 0.9942(8) 1.3562(8) 0.034(2) Uani 1 1 d . .
C25 C 0.6706(10) 0.6006(8) 1.0643(8) 0.034(2) Uani 1 1 d . .
C37 C 0.9669(9) 0.8899(7) 1.0698(7) 0.0266(18) Uani 1 1 d . .
H37 H 1.0464 0.8848 1.0693 0.032 Uiso 1 1 calc R U
C29 C 0.6970(11) 0.7017(8) 1.0183(8) 0.037(2) Uani 1 1 d . .
C17 C 0.6053(11) 0.9559(8) 0.8780(8) 0.036(2) Uani 1 1 d . .
H17 H 0.5321 0.9511 0.8719 0.043 Uiso 1 1 calc R U
C33 C 0.6673(10) 1.0146(8) 1.3662(8) 0.035(2) Uani 1 1 d . .
H33 H 0.6019 1.0412 1.4345 0.042 Uiso 1 1 calc R U
C21 C 0.6187(10) 0.7819(8) 0.9695(8) 0.034(2) Uani 1 1 d . .
C32 C 0.6399(11) 0.9966(9) 1.2792(9) 0.040(2) Uani 1 1 d . .
H32 H 0.5553 1.0111 1.2884 0.048 Uiso 1 1 calc R U
C27 C 0.8536(10) 0.5477(8) 1.1088(9) 0.037(2) Uani 1 1 d . .
H27 H 0.9107 0.4955 1.1386 0.045 Uiso 1 1 calc R U
C35 C 0.8829(10) 0.9569(8) 1.2590(8) 0.034(2) Uani 1 1 d . .
H35 H 0.9664 0.9456 1.2517 0.041 Uiso 1 1 calc R U
C28 C 0.8731(11) 0.6482(8) 1.0637(8) 0.037(2) Uani 1 1 d . .
H28 H 0.9436 0.6635 1.0646 0.045 Uiso 1 1 calc R U
C22 C 0.5170(11) 0.7647(9) 0.9652(9) 0.041(2) Uani 1 1 d . .
H22 H 0.4664 0.8179 0.9301 0.049 Uiso 1 1 calc R U
C47 C 1.0066(10) 0.7093(9) 0.6345(9) 0.039(2) Uani 1 1 d . .
H47 H 0.9879 0.6859 0.5784 0.046 Uiso 1 1 calc R U
C42 C 1.1920(11) 0.7935(8) 0.8823(9) 0.040(2) Uani 1 1 d . .
H42 H 1.2077 0.8153 0.9413 0.048 Uiso 1 1 calc R U
C15 C 0.5689(10) 1.1286(8) 0.7738(8) 0.033(2) Uani 1 1 d . .
H15 H 0.4973 1.1155 0.7727 0.040 Uiso 1 1 calc R U
C26 C 0.7524(11) 0.5254(8) 1.1096(9) 0.039(2) Uani 1 1 d . .
H26 H 0.7375 0.4579 1.1414 0.047 Uiso 1 1 calc R U
C12 C 0.7706(10) 1.1693(8) 0.7843(8) 0.036(2) Uani 1 1 d . .
H12 H 0.8384 1.1863 0.7891 0.043 Uiso 1 1 calc R U
C11 C 0.7462(10) 1.0720(8) 0.8359(8) 0.031(2) Uani 1 1 d . .
C31 C 0.7339(9) 0.9566(7) 1.1748(8) 0.0279(19) Uani 1 1 d . .
C46 C 1.1209(11) 0.6955(9) 0.6214(9) 0.044(3) Uani 1 1 d . .
H46 H 1.1851 0.6647 0.5538 0.053 Uiso 1 1 calc R U
C48 C 0.9081(10) 0.7604(8) 0.7347(8) 0.034(2) Uani 1 1 d . .
H48 H 0.8247 0.7712 0.7418 0.040 Uiso 1 1 calc R U
C100 C 0.9890(12) 0.3791(9) 0.6812(9) 0.043(3) Uani 1 1 d . .
C44 C 1.2709(10) 0.7138(9) 0.7012(9) 0.040(2) Uani 1 1 d . .
H44 H 1.3398 0.6825 0.6364 0.048 Uiso 1 1 calc R U
C24 C 0.5620(13) 0.5880(10) 1.0617(9) 0.050(3) Uani 1 1 d . .
H24 H 0.5400 0.5235 1.0939 0.060 Uiso 1 1 calc R U
C13 C 0.7019(12) 1.2408(9) 0.7274(9) 0.044(3) Uani 1 1 d . .
H13 H 0.7238 1.3045 0.6922 0.053 Uiso 1 1 calc R U
C200 C 0.6970(7) 0.6652(6) 0.6133(6) 0.076(3) Uani 1 1 d D U
H200 H 0.7893 0.6345 0.5935 0.114 Uiso 1 1 calc R U
O200 O 0.6367(12) 0.6852(9) 0.7335(6) 0.104(4) Uani 1 1 d D U
H20A H 0.6546 0.6244 0.7667 0.156 Uiso 1 1 calc R U
C201 C 0.6514(12) 0.5791(7) 0.5834(8) 0.059(3) Uani 1 1 d D U
H20B H 0.7177 0.5064 0.5681 0.089 Uiso 1 1 calc R U
H20C H 0.6291 0.6039 0.5177 0.089 Uiso 1 1 calc R U
H20D H 0.5782 0.5716 0.6453 0.089 Uiso 1 1 calc R U
C202 C 0.6633(15) 0.7777(7) 0.5563(9) 0.089(4) Uani 1 1 d D U
H20E H 0.5777 0.7979 0.5584 0.134 Uiso 1 1 calc R U
H20F H 0.7203 0.7719 0.4793 0.134 Uiso 1 1 calc R U
H20G H 0.6703 0.8357 0.5947 0.134 Uiso 1 1 calc R U

loop_
_atom_site_aniso_label
_atom_site_aniso_U_11
_atom_site_aniso_U_22
_atom_site_aniso_U_33
_atom_site_aniso_U_23
_atom_site_aniso_U_13
_atom_site_aniso_U_12
I1 0.0545(5) 0.0564(5) 0.0391(4) 0.0129(3) -0.0271(4) -0.0139(4)
I2 0.0655(6) 0.0519(5) 0.0404(4) -0.0037(3) -0.0311(4) -0.0184(4)
Fe1 0.0405(9) 0.0254(7) 0.0289(7) 0.0019(5) -0.0185(7) -0.0139(6)
S100 0.0552(17) 0.0336(12) 0.0343(12) 0.0059(10) -0.0208(12) -0.0165(12)
F100 0.054(5) 0.079(5) 0.049(4) -0.011(4) -0.012(4) -0.014(4)
O100 0.064(6) 0.043(4) 0.044(4) -0.001(3) -0.019(4) -0.026(4)
F101 0.097(6) 0.052(4) 0.039(4) 0.011(3) -0.014(4) -0.021(4)
F102 0.097(6) 0.062(4) 0.053(4) -0.017(3) -0.017(4) -0.038(4)
O2 0.040(4) 0.035(3) 0.031(3) -0.004(3) -0.015(3) -0.015(3)
O102 0.071(6) 0.043(4) 0.033(4) 0.012(3) -0.023(4) -0.026(4)
O1 0.041(4) 0.029(3) 0.042(4) 0.002(3) -0.021(3) -0.012(3)
O101 0.046(5) 0.050(4) 0.057(5) 0.014(4) -0.034(4) -0.012(4)
N4 0.044(5) 0.024(4) 0.026(4) 0.005(3) -0.010(4) -0.011(4)
N1 0.037(5) 0.035(4) 0.029(4) -0.002(3) -0.008(4) -0.020(4)
N2 0.047(5) 0.029(4) 0.028(4) 0.000(3) -0.015(4) -0.018(4)
N3 0.043(5) 0.025(4) 0.029(4) 0.005(3) -0.015(4) -0.016(4)
C49 0.025(5) 0.030(4) 0.036(5) 0.007(4) -0.014(4) -0.008(4)
C36 0.047(6) 0.028(4) 0.031(5) 0.002(4) -0.015(5) -0.020(4)
C23 0.038(6) 0.047(6) 0.045(6) -0.004(5) -0.013(5) -0.024(5)
C45 0.025(5) 0.031(5) 0.032(5) 0.003(4) -0.005(4) -0.010(4)
C41 0.052(7) 0.020(4) 0.034(5) 0.006(4) -0.023(5) -0.010(4)
C43 0.037(6) 0.039(5) 0.028(5) 0.009(4) -0.006(4) -0.015(5)
C16 0.056(7) 0.028(5) 0.032(5) 0.003(4) -0.027(5) -0.011(5)
C14 0.029(5) 0.035(5) 0.043(5) -0.005(4) -0.018(5) -0.003(4)
C34 0.045(6) 0.027(4) 0.035(5) -0.003(4) -0.022(5) -0.007(4)
C25 0.041(6) 0.027(5) 0.033(5) -0.002(4) -0.005(4) -0.019(4)
C37 0.025(5) 0.026(4) 0.030(4) 0.000(3) -0.012(4) -0.008(4)
C29 0.058(7) 0.032(5) 0.029(5) 0.000(4) -0.016(5) -0.024(5)
C17 0.048(6) 0.041(5) 0.030(5) 0.000(4) -0.019(5) -0.023(5)
C33 0.031(5) 0.040(5) 0.033(5) -0.002(4) -0.011(4) -0.011(4)
C21 0.048(6) 0.036(5) 0.027(4) -0.001(4) -0.011(4) -0.027(5)
C32 0.044(6) 0.043(6) 0.044(6) -0.002(4) -0.022(5) -0.019(5)
C27 0.037(6) 0.027(5) 0.041(5) 0.003(4) -0.013(5) -0.005(4)
C35 0.038(6) 0.029(5) 0.041(5) 0.003(4) -0.021(5) -0.011(4)
C28 0.052(7) 0.032(5) 0.031(5) -0.002(4) -0.014(5) -0.017(5)
C22 0.053(7) 0.041(6) 0.042(6) 0.004(4) -0.025(5) -0.025(5)
C47 0.030(5) 0.044(6) 0.033(5) -0.009(4) -0.009(4) 0.000(5)
C42 0.058(7) 0.035(5) 0.039(5) 0.010(4) -0.027(5) -0.021(5)
C15 0.034(5) 0.037(5) 0.028(4) 0.001(4) -0.015(4) -0.006(4)
C26 0.049(7) 0.028(5) 0.040(5) 0.004(4) -0.016(5) -0.014(5)
C12 0.034(6) 0.037(5) 0.039(5) 0.003(4) -0.013(5) -0.013(4)
C11 0.041(6) 0.027(4) 0.035(5) 0.000(4) -0.022(4) -0.012(4)
C31 0.029(5) 0.022(4) 0.033(5) 0.006(3) -0.014(4) -0.008(4)
C46 0.045(6) 0.036(5) 0.039(5) -0.003(4) -0.006(5) -0.006(5)
C48 0.039(6) 0.036(5) 0.037(5) 0.000(4) -0.021(5) -0.016(4)
C100 0.054(7) 0.041(6) 0.041(6) 0.004(4) -0.021(5) -0.021(5)
C44 0.037(6) 0.035(5) 0.036(5) 0.003(4) -0.007(5) -0.006(5)
C24 0.079(9) 0.044(6) 0.042(6) 0.001(5) -0.019(6) -0.041(6)
C13 0.066(8) 0.036(5) 0.039(5) 0.007(4) -0.026(6) -0.021(5)
C200 0.081(7) 0.077(6) 0.074(6) -0.002(5) -0.035(5) -0.023(5)
O200 0.121(9) 0.095(8) 0.081(6) -0.020(5) -0.042(7) -0.005(7)
C201 0.070(5) 0.058(4) 0.051(4) 0.001(3) -0.037(3) -0.007(3)
C202 0.081(8) 0.057(6) 0.111(8) 0.006(6) -0.010(6) -0.028(6)

loop_
_atom_type_symbol
_atom_type_description
_atom_type_scat_dispersion_real
_atom_type_scat_dispersion_imag
_atom_type_scat_source
C C 0.0181 0.0091 'International Tables Vol C Tables 4.2.6.8 and 6.1.1.4'
H H 0.0000 0.0000 'International Tables Vol C Tables 4.2.6.8 and 6.1.1.4'
N N 0.0311 0.0180 'International Tables Vol C Tables 4.2.6.8 and 6.1.1.4'
O O 0.0492 0.0322 'International Tables Vol C Tables 4.2.6.8 and 6.1.1.4'
F F 0.0727 0.0534 'International Tables Vol C Tables 4.2.6.8 and 6.1.1.4'
S S 0.3331 0.5567 'International Tables Vol C Tables 4.2.6.8 and 6.1.1.4'
Fe Fe -1.1336 3.1974 'International Tables Vol C Tables 4.2.6.8 and 6.1.1.4'
I I -0.3257 6.8362 'International Tables Vol C Tables 4.2.6.8 and 6.1.1.4'

loop_
_geom_angle_atom_site_label_1
_geom_angle_atom_site_label_2
_geom_angle_atom_site_label_3
_geom_angle
O1 Fe1 O2 94.3(3)
O1 Fe1 N1 94.9(3)
O2 Fe1 N1 87.8(3)
O1 Fe1 N3 86.5(3)
O2 Fe1 N3 94.2(3)
N1 Fe1 N3 177.4(3)
O1 Fe1 N4 88.3(3)
O2 Fe1 N4 176.4(3)
N1 Fe1 N4 94.5(3)
N3 Fe1 N4 83.4(3)
O1 Fe1 N2 175.9(3)
O2 Fe1 N2 88.8(3)
N1 Fe1 N2 82.5(3)
N3 Fe1 N2 96.0(3)
N4 Fe1 N2 88.8(3)
O102 S100 O100 115.9(5)
O102 S100 O101 114.1(5)
O100 S100 O101 114.4(5)
O102 S100 C100 104.1(5)
O100 S100 C100 102.9(5)
O101 S100 C100 103.2(5)
C31 O2 Fe1 127.0(6)
C11 O1 Fe1 125.9(6)
C48 N4 C49 116.4(8)
C48 N4 Fe1 130.8(8)
C49 N4 Fe1 112.8(6)
C17 N1 C21 120.6(9)
C17 N1 Fe1 125.2(7)
C21 N1 Fe1 114.2(7)
C28 N2 C29 118.7(8)
C28 N2 Fe1 127.7(7)
C29 N2 Fe1 113.7(7)
C37 N3 C41 120.2(8)
C37 N3 Fe1 126.4(7)
C41 N3 Fe1 113.4(6)
C41 C49 N4 115.3(9)
C41 C49 C45 122.3(9)
N4 C49 C45 122.4(9)
C35 C36 C37 117.3(9)
C35 C36 C31 118.8(9)
C37 C36 C31 123.8(8)
C24 C23 C22 120.1(10)
C24 C23 H23 119.9
C22 C23 H23 119.9
C44 C45 C49 117.0(9)
C44 C45 C46 126.6(10)
C49 C45 C46 116.4(9)
C42 C41 C49 117.7(10)
C42 C41 N3 127.4(9)
C49 C41 N3 114.9(9)
C44 C43 C42 120.4(10)
C44 C43 H43 119.8
C42 C43 H43 119.8
C11 C16 C15 119.8(9)
C11 C16 C17 123.4(9)
C15 C16 C17 116.8(9)
C15 C14 C13 118.2(9)
C15 C14 I1 120.8(7)
C13 C14 I1 120.9(8)
C35 C34 C33 118.3(9)
C35 C34 I2 121.1(8)
C33 C34 I2 120.7(7)
C26 C25 C24 125.6(9)
C26 C25 C29 117.5(10)
C24 C25 C29 116.9(10)
N3 C37 C36 123.8(9)
N3 C37 H37 118.1
C36 C37 H37 118.1
N2 C29 C21 117.8(8)
N2 C29 C25 121.4(10)
C21 C29 C25 120.8(10)
N1 C17 C16 125.6(10)
N1 C17 H17 117.2
C16 C17 H17 117.2
C32 C33 C34 120.9(10)
C32 C33 H33 119.6
C34 C33 H33 119.6
C22 C21 C29 120.5(9)
C22 C21 N1 127.8(10)
C29 C21 N1 111.7(9)
C33 C32 C31 122.2(10)
C33 C32 H32 118.9
C31 C32 H32 118.9
C26 C27 C28 119.3(10)
C26 C27 H27 120.3
C28 C27 H27 120.3
C34 C35 C36 123.5(10)
C34 C35 H35 118.2
C36 C35 H35 118.2
N2 C28 C27 122.8(10)
N2 C28 H28 118.6
C27 C28 H28 118.6
C21 C22 C23 120.0(10)
C21 C22 H22 120.0
C23 C22 H22 120.0
C46 C47 C48 119.7(10)
C46 C47 H47 120.1
C48 C47 H47 120.1
C41 C42 C43 120.4(10)
C41 C42 H42 119.8
C43 C42 H42 119.8
C14 C15 C16 122.0(9)
C14 C15 H15 119.0
C16 C15 H15 119.0
C27 C26 C25 120.2(9)
C27 C26 H26 119.9
C25 C26 H26 119.9
C13 C12 C11 123.3(10)
C13 C12 H12 118.3
C11 C12 H12 118.3
O1 C11 C12 118.5(9)
O1 C11 C16 125.0(8)
C12 C11 C16 116.5(9)
O2 C31 C32 119.1(9)
O2 C31 C36 124.5(9)
C32 C31 C36 116.2(8)
C47 C46 C45 121.7(10)
C47 C46 H46 119.2
C45 C46 H46 119.2
N4 C48 C47 123.4(10)
N4 C48 H48 118.3
C47 C48 H48 118.3
F101 C100 F100 107.6(10)
F101 C100 F102 107.2(9)
F100 C100 F102 105.9(10)
F101 C100 S100 112.8(8)
F100 C100 S100 110.3(8)
F102 C100 S100 112.7(8)
C43 C44 C45 122.3(10)
C43 C44 H44 118.9
C45 C44 H44 118.9
C23 C24 C25 121.7(9)
C23 C24 H24 119.2
C25 C24 H24 119.2
C12 C13 C14 120.1(9)
C12 C13 H13 120.0
C14 C13 H13 120.0
O200 C200 C202 107.74(10)
O200 C200 C201 107.78(10)
C202 C200 C201 112.99(11)
O200 C200 H200 109.4
C202 C200 H200 109.4
C201 C200 H200 109.4
C200 O200 H20A 109.5
C200 C201 H20B 109.5
C200 C201 H20C 109.5
H20B C201 H20C 109.5
C200 C201 H20D 109.5
H20B C201 H20D 109.5
H20C C201 H20D 109.5
C200 C202 H20E 109.5
C200 C202 H20F 109.5
H20E C202 H20F 109.5
C200 C202 H20G 109.5
H20E C202 H20G 109.5
H20F C202 H20G 109.5

loop_
_geom_bond_atom_site_label_1
_geom_bond_atom_site_label_2
_geom_bond_distance
I1 C14 2.067(10)
I2 C34 2.086(9)
Fe1 O1 1.887(7)
Fe1 O2 1.893(7)
Fe1 N1 1.944(8)
Fe1 N3 1.949(8)
Fe1 N4 1.961(8)
Fe1 N2 1.967(8)
S100 O102 1.431(7)
S100 O100 1.435(7)
S100 O101 1.458(8)
S100 C100 1.816(12)
F100 C100 1.327(14)
F101 C100 1.307(12)
F102 C100 1.331(12)
O2 C31 1.303(11)
O1 C11 1.330(11)
N4 C48 1.321(12)
N4 C49 1.412(12)
N1 C17 1.282(13)
N1 C21 1.440(11)
N2 C28 1.326(13)
N2 C29 1.354(13)
N3 C37 1.299(11)
N3 C41 1.412(13)
C49 C41 1.401(13)
C49 C45 1.418(13)
C36 C35 1.409(13)
C36 C37 1.430(13)
C36 C31 1.444(14)
C23 C24 1.386(17)
C23 C22 1.420(14)
C23 H23 0.9500
C45 C44 1.377(15)
C45 C46 1.426(15)
C41 C42 1.385(16)
C43 C44 1.355(15)
C43 C42 1.406(15)
C43 H43 0.9500
C16 C11 1.408(14)
C16 C15 1.421(13)
C16 C17 1.435(13)
C14 C15 1.366(14)
C14 C13 1.410(15)
C34 C35 1.339(14)
C34 C33 1.423(14)
C25 C26 1.384(15)
C25 C24 1.404(16)
C25 C29 1.436(13)
C37 H37 0.9500
C29 C21 1.413(15)
C17 H17 0.9500
C33 C32 1.360(14)
C33 H33 0.9500
C21 C22 1.355(15)
C32 C31 1.426(14)
C32 H32 0.9500
C27 C26 1.358(15)
C27 C28 1.397(13)
C27 H27 0.9500
C35 H35 0.9500
C28 H28 0.9500
C22 H22 0.9500
C47 C46 1.294(16)
C47 C48 1.440(14)
C47 H47 0.9500
C42 H42 0.9500
C15 H15 0.9500
C26 H26 0.9500
C12 C13 1.366(14)
C12 C11 1.403(13)
C12 H12 0.9500
C46 H46 0.9500
C48 H48 0.9500
C44 H44 0.9500
C24 H24 0.9500
C13 H13 0.9500
C200 O200 1.4731(10)
C200 C202 1.5281(10)
C200 C201 1.5282(10)
C200 H200 1.0000
O200 H20A 0.8400
C201 H20B 0.9800
C201 H20C 0.9800
C201 H20D 0.9800
C202 H20E 0.9800
C202 H20F 0.9800
C202 H20G 0.9800

loop_
_geom_torsion_atom_site_label_1
_geom_torsion_atom_site_label_2
_geom_torsion_atom_site_label_3
_geom_torsion_atom_site_label_4
_geom_torsion
O1 Fe1 O2 C31 -89.2(7)
N1 Fe1 O2 C31 176.0(7)
N3 Fe1 O2 C31 -2.5(7)
N2 Fe1 O2 C31 93.5(7)
O2 Fe1 O1 C11 -90.5(8)
N1 Fe1 O1 C11 -2.3(8)
N3 Fe1 O1 C11 175.5(8)
N4 Fe1 O1 C11 92.0(8)
C48 N4 C49 C41 -179.7(8)
Fe1 N4 C49 C41 2.4(10)
C48 N4 C49 C45 0.9(12)
Fe1 N4 C49 C45 -177.0(7)
C41 C49 C45 C44 -0.6(14)
N4 C49 C45 C44 178.7(8)
C41 C49 C45 C46 -179.1(9)
N4 C49 C45 C46 0.2(13)
N4 C49 C41 C42 -179.8(8)
C45 C49 C41 C42 -0.4(13)
N4 C49 C41 N3 0.6(11)
C45 C49 C41 N3 180.0(8)
C37 N3 C41 C42 -0.9(14)
Fe1 N3 C41 C42 177.0(8)
C37 N3 C41 C49 178.8(8)
Fe1 N3 C41 C49 -3.3(9)
C41 N3 C37 C36 -176.9(8)
Fe1 N3 C37 C36 5.5(12)
C35 C36 C37 N3 174.5(8)
C31 C36 C37 N3 -6.5(14)
C28 N2 C29 C21 -179.0(9)
Fe1 N2 C29 C21 2.5(11)
C28 N2 C29 C25 0.6(14)
Fe1 N2 C29 C25 -177.8(7)
C26 C25 C29 N2 -0.4(14)
C24 C25 C29 N2 178.1(9)
C26 C25 C29 C21 179.3(9)
C24 C25 C29 C21 -2.2(14)
C21 N1 C17 C16 -178.3(9)
Fe1 N1 C17 C16 3.0(14)
C11 C16 C17 N1 -1.9(16)
C15 C16 C17 N1 176.9(9)
C35 C34 C33 C32 0.1(14)
I2 C34 C33 C32 -179.5(8)
N2 C29 C21 C22 179.7(9)
C25 C29 C21 C22 0.0(15)
N2 C29 C21 N1 0.3(12)
C25 C29 C21 N1 -179.4(8)
C17 N1 C21 C22 -1.2(15)
Fe1 N1 C21 C22 177.7(9)
C17 N1 C21 C29 178.2(9)
Fe1 N1 C21 C29 -3.0(10)
C34 C33 C32 C31 0.1(15)
C33 C34 C35 C36 -1.9(14)
I2 C34 C35 C36 177.6(7)
C37 C36 C35 C34 -177.5(9)
C31 C36 C35 C34 3.5(14)
C29 N2 C28 C27 0.1(14)
Fe1 N2 C28 C27 178.3(7)
C26 C27 C28 N2 -1.0(15)
C29 C21 C22 C23 2.1(16)
N1 C21 C22 C23 -178.6(10)
C24 C23 C22 C21 -1.9(16)
C49 C41 C42 C43 0.8(13)
N3 C41 C42 C43 -179.6(8)
C44 C43 C42 C41 -0.2(14)
C13 C14 C15 C16 -2.6(15)
I1 C14 C15 C16 176.1(7)
C11 C16 C15 C14 1.9(15)
C17 C16 C15 C14 -176.9(9)
C28 C27 C26 C25 1.2(16)
C24 C25 C26 C27 -178.9(10)
C29 C25 C26 C27 -0.5(15)
Fe1 O1 C11 C12 -177.2(7)
Fe1 O1 C11 C16 3.9(14)
C13 C12 C11 O1 178.6(10)
C13 C12 C11 C16 -2.4(15)
C15 C16 C11 O1 179.5(9)
C17 C16 C11 O1 -1.9(16)
C15 C16 C11 C12 0.6(14)
C17 C16 C11 C12 179.3(9)
Fe1 O2 C31 C32 -173.3(7)
Fe1 O2 C31 C36 2.1(12)
C33 C32 C31 O2 177.1(9)
C33 C32 C31 C36 1.4(14)
C35 C36 C31 O2 -178.5(8)
C37 C36 C31 O2 2.5(14)
C35 C36 C31 C32 -3.0(12)
C37 C36 C31 C32 178.0(8)
C48 C47 C46 C45 2.6(16)
C44 C45 C46 C47 179.6(11)
C49 C45 C46 C47 -2.1(15)
C49 N4 C48 C47 -0.5(13)
Fe1 N4 C48 C47 177.0(7)
C46 C47 C48 N4 -1.3(16)
O102 S100 C100 F101 -178.2(8)
O100 S100 C100 F101 -56.8(9)
O101 S100 C100 F101 62.4(9)
O102 S100 C100 F100 -57.8(8)
O100 S100 C100 F100 63.6(8)
O101 S100 C100 F100 -177.2(7)
O102 S100 C100 F102 60.3(10)
O100 S100 C100 F102 -178.3(8)
O101 S100 C100 F102 -59.1(9)
C42 C43 C44 C45 -0.8(15)
C49 C45 C44 C43 1.2(14)
C46 C45 C44 C43 179.5(10)
C22 C23 C24 C25 -0.4(17)
C26 C25 C24 C23 -179.2(10)
C29 C25 C24 C23 2.4(15)
C11 C12 C13 C14 1.8(16)
C15 C14 C13 C12 0.8(16)
I1 C14 C13 C12 -177.9(8)
